data_2216301
loop_
_publ_author_name
'Singh, N.K.'
'Singh, Mamata'
'Butcher, Ray J.'

_publ_section_title
;
 Benzyl <i>N</i>'-(2-methoxybenzoyl)hydrazinecarbodithioate
;
_journal_coeditor_code BT2591
_journal_issue 12
_journal_name_full 'Acta Crystallographica Section E'
_journal_page_first o4679
_journal_page_last o4679
_journal_paper_doi 10.1107/S1600536807056528
_journal_volume 63
_journal_year 2007
_chemical_formula_iupac 'C16 H16 N2 O2 S2'
_chemical_formula_moiety 'C16 H16 N2 O2 S2'
_chemical_formula_sum 'C16 H16 N2 O2 S2'
_chemical_formula_weight 332.43
_chemical_melting_point 453
_chemical_name_systematic
;
Benzyl <i>N</i>'-(2-methoxybenzoyl)hydrazinecarbodithioate
;
_space_group_IT_number 2
_symmetry_cell_setting triclinic
_symmetry_space_group_name_Hall '-P 1'
_symmetry_space_group_name_H-M 'P -1'
_audit_creation_method SHELXL-97
_cell_angle_alpha 74.56(3)
_cell_angle_beta 81.49(3)
_cell_angle_gamma 77.61(2)
_cell_formula_units_Z 2
_cell_length_a 7.493(2)
_cell_length_b 10.230(3)
_cell_length_c 11.212(4)
_cell_measurement_reflns_used 8677
_cell_measurement_temperature 295(2)
_cell_measurement_theta_max 32.4112
_cell_measurement_theta_min 4.7331
_cell_volume 805.3(4)
_computing_cell_refinement
;
CrysAlis RED (Oxford Diffraction, 2007)
;
_computing_data_collection
;
CrysAlis CCD (Oxford Diffraction, 2007)
;
_computing_data_reduction
;
CrysAlis RED (Oxford Diffraction, 2007)
;
_computing_molecular_graphics 'SHELXTL (Bruker, 2000)'
_computing_publication_material 'SHELXTL  (Bruker, 2000)'
_computing_structure_refinement 'SHELXL97 (Sheldrick, 1997)'
_computing_structure_solution 'SHELXS97 (Sheldrick, 1990)'
_diffrn_ambient_temperature 295(2)
_diffrn_detector_area_resol_mean 10.5081
_diffrn_measured_fraction_theta_full 0.988
_diffrn_measured_fraction_theta_max 0.932
_diffrn_measurement_device_type 'Oxford Diffraction Gemini'
_diffrn_measurement_method 'phi and omega scans'
_diffrn_radiation_monochromator graphite
_diffrn_radiation_source 'fine-focus sealed tube'
_diffrn_radiation_type MoK\a
_diffrn_radiation_wavelength 0.71073
_diffrn_reflns_av_R_equivalents 0.0697
_diffrn_reflns_av_sigmaI/netI 0.0502
_diffrn_reflns_limit_h_max 11
_diffrn_reflns_limit_h_min -11
_diffrn_reflns_limit_k_max 15
_diffrn_reflns_limit_k_min -15
_diffrn_reflns_limit_l_max 16
_diffrn_reflns_limit_l_min -16
_diffrn_reflns_number 23923
_diffrn_reflns_theta_full 25.00
_diffrn_reflns_theta_max 32.57
_diffrn_reflns_theta_min 4.76
_diffrn_standards_decay_% <2%
_diffrn_standards_interval_count 50
_diffrn_standards_number 2
_exptl_absorpt_coefficient_mu 0.338
_exptl_absorpt_correction_T_max 1.00000
_exptl_absorpt_correction_T_min 0.33153
_exptl_absorpt_correction_type multi-scan
_exptl_absorpt_process_details
;
(Crysalis RED; Oxford Diffraction, 2007)
;
_exptl_crystal_colour 'pale yellow'
_exptl_crystal_density_diffrn 1.371
_exptl_crystal_density_method 'not measured'
_exptl_crystal_description 'irregular chunk'
_exptl_crystal_F_000 348
_exptl_crystal_size_max 0.55
_exptl_crystal_size_mid 0.37
_exptl_crystal_size_min 0.21
_refine_diff_density_max 0.828
_refine_diff_density_min -0.573
_refine_ls_extinction_method none
_refine_ls_goodness_of_fit_ref 1.070
_refine_ls_hydrogen_treatment constr
_refine_ls_matrix_type full
_refine_ls_number_parameters 200
_refine_ls_number_reflns 5465
_refine_ls_number_restraints 0
_refine_ls_restrained_S_all 1.070
_refine_ls_R_factor_all 0.1494
_refine_ls_R_factor_gt 0.0832
_refine_ls_shift/su_max 0.000
_refine_ls_shift/su_mean 0.000
_refine_ls_structure_factor_coef Fsqd
_refine_ls_weighting_details 'calc w=1/[\s^2^(Fo^2^)+(0.1384P)^2^+0.2860P] where P=(Fo^2^+2Fc^2^)/3'
_refine_ls_weighting_scheme calc
_refine_ls_wR_factor_ref 0.2731
_reflns_number_gt 2864
_reflns_number_total 5465
_reflns_threshold_expression I>2\s(I)
_cod_data_source_file bt2591.cif
_cod_data_source_block I
_cod_database_code 2216301
_cod_database_fobs_code 2216301

loop_
_symmetry_equiv_pos_as_xyz
'x, y, z'
'-x, -y, -z'

loop_
_atom_site_type_symbol
_atom_site_label
_atom_site_fract_x
_atom_site_fract_y
_atom_site_fract_z
_atom_site_U_iso_or_equiv
_atom_site_adp_type
_atom_site_calc_flag
_atom_site_refinement_flags
_atom_site_occupancy
S S1 -0.09425(9) 0.45170(6) 0.72229(6) 0.06447(19) Uani d . 1
S S2 0.23392(9) 0.22193(7) 0.71650(6) 0.0718(2) Uani d . 1
O O1 -0.5450(2) 0.39719(18) 0.90884(18) 0.0693(5) Uani d . 1
O O2 -0.2038(2) 0.03963(18) 1.06503(17) 0.0718(5) Uani d . 1
N N1 -0.2336(2) 0.2310(2) 0.91251(19) 0.0581(5) Uani d . 1
H H1D -0.3015 0.3076 0.8796 0.070 Uiso calc R 1
N N2 -0.0554(2) 0.19913(19) 0.86344(18) 0.0556(5) Uani d . 1
H H2A 0.0097 0.1193 0.8911 0.067 Uiso calc R 1
C C1 -0.6582(4) 0.5247(3) 0.8573(3) 0.0772(8) Uani d . 1
H H1A -0.5846 0.5834 0.7986 0.116 Uiso calc R 1
H H1B -0.7151 0.5688 0.9225 0.116 Uiso calc R 1
H H1C -0.7513 0.5078 0.8158 0.116 Uiso calc R 1
C C2 -0.6188(3) 0.3006(2) 0.9996(2) 0.0545(5) Uani d . 1
C C3 -0.8027(3) 0.3183(3) 1.0435(3) 0.0688(7) Uani d . 1
H H3A -0.8816 0.3992 1.0103 0.083 Uiso calc R 1
C C4 -0.8691(4) 0.2182(3) 1.1348(3) 0.0752(8) Uani d . 1
H H4A -0.9929 0.2322 1.1635 0.090 Uiso calc R 1
C C5 -0.7563(4) 0.0969(3) 1.1854(3) 0.0718(8) Uani d . 1
H H5A -0.8031 0.0292 1.2477 0.086 Uiso calc R 1
C C6 -0.5734(3) 0.0775(3) 1.1422(2) 0.0627(6) Uani d . 1
H H6A -0.4965 -0.0045 1.1753 0.075 Uiso calc R 1
C C7 -0.5017(3) 0.1778(2) 1.0502(2) 0.0480(5) Uani d . 1
C C8 -0.3025(3) 0.1435(2) 1.0113(2) 0.0493(5) Uani d . 1
C C9 0.0156(3) 0.2919(2) 0.77336(19) 0.0490(5) Uani d . 1
C C10 0.2901(4) 0.3524(3) 0.5800(2) 0.0709(7) Uani d . 1
H H10A 0.1953 0.3775 0.5235 0.085 Uiso d R 1
H H10B 0.3039 0.4345 0.6029 0.085 Uiso d R 1
C C11 0.4685(3) 0.2867(3) 0.5222(2) 0.0592(6) Uani d . 1
C C12 0.4727(5) 0.2113(3) 0.4372(3) 0.0822(9) Uani d . 1
H H12A 0.3641 0.2046 0.4103 0.099 Uiso calc R 1
C C13 0.6400(7) 0.1448(4) 0.3915(3) 0.1008(12) Uani d . 1
H H13A 0.6442 0.0917 0.3352 0.121 Uiso calc R 1
C C14 0.7985(5) 0.1580(4) 0.4300(3) 0.1010(13) Uani d . 1
H H14A 0.9110 0.1138 0.3995 0.121 Uiso calc R 1
C C15 0.7933(5) 0.2343(5) 0.5116(4) 0.1004(12) Uani d . 1
H H15A 0.9018 0.2432 0.5370 0.120 Uiso calc R 1
C C16 0.6313(4) 0.2976(4) 0.5564(3) 0.0786(8) Uani d . 1
H H16A 0.6298 0.3505 0.6124 0.094 Uiso calc R 1

loop_
_atom_site_aniso_label
_atom_site_aniso_U_11
_atom_site_aniso_U_22
_atom_site_aniso_U_33
_atom_site_aniso_U_12
_atom_site_aniso_U_13
_atom_site_aniso_U_23
S1 0.0643(3) 0.0451(3) 0.0641(4) -0.0005(3) -0.0045(3) 0.0123(3)
S2 0.0597(3) 0.0582(3) 0.0619(4) 0.0051(3) 0.0137(3) 0.0232(3)
O1 0.0521(8) 0.0509(9) 0.0782(11) 0.0065(7) -0.0011(8) 0.0145(8)
O2 0.0511(8) 0.0573(9) 0.0712(11) 0.0083(7) 0.0069(8) 0.0244(8)
N1 0.0426(9) 0.0505(10) 0.0587(11) 0.0034(7) 0.0018(8) 0.0118(8)
N2 0.0448(9) 0.0464(9) 0.0555(10) 0.0008(7) 0.0041(8) 0.0096(8)
C1 0.0713(15) 0.0486(13) 0.0913(19) 0.0108(11) -0.0183(14) 0.0063(12)
C2 0.0480(10) 0.0509(11) 0.0552(12) 0.0041(9) -0.0058(9) -0.0068(9)
C3 0.0462(11) 0.0684(15) 0.0762(16) 0.0077(11) -0.0014(11) -0.0077(13)
C4 0.0481(12) 0.0830(18) 0.0763(17) -0.0001(12) 0.0091(12) -0.0061(14)
C5 0.0541(12) 0.0755(16) 0.0683(16) -0.0107(12) 0.0121(11) 0.0016(13)
C6 0.0549(12) 0.0566(13) 0.0601(14) -0.0041(10) 0.0017(10) 0.0050(10)
C7 0.0426(9) 0.0457(10) 0.0469(10) 0.0000(8) -0.0032(8) -0.0034(8)
C8 0.0420(9) 0.0445(10) 0.0486(11) -0.0009(8) 0.0008(8) 0.0021(8)
C9 0.0505(10) 0.0459(10) 0.0404(10) -0.0027(8) -0.0067(8) 0.0035(8)
C10 0.0742(15) 0.0591(14) 0.0562(14) -0.0076(12) 0.0083(12) 0.0141(11)
C11 0.0666(13) 0.0557(12) 0.0432(11) -0.0200(10) 0.0063(10) 0.0092(9)
C12 0.104(2) 0.0827(19) 0.0594(16) -0.0291(17) -0.0100(15) -0.0062(14)
C13 0.146(3) 0.077(2) 0.0666(18) -0.009(2) 0.012(2) -0.0177(16)
C14 0.088(2) 0.101(3) 0.075(2) 0.0041(19) 0.0265(17) 0.0102(18)
C15 0.0666(17) 0.122(3) 0.097(3) -0.0169(19) 0.0049(17) -0.006(2)
C16 0.0774(17) 0.0896(19) 0.0693(17) -0.0286(15) 0.0037(14) -0.0154(15)

loop_
_atom_type_symbol
_atom_type_description
_atom_type_scat_dispersion_real
_atom_type_scat_dispersion_imag
_atom_type_scat_source
C C 0.0033 0.0016 'International Tables Vol C Tables 4.2.6.8 and 6.1.1.4'
H H 0.0000 0.0000 'International Tables Vol C Tables 4.2.6.8 and 6.1.1.4'
N N 0.0061 0.0033 'International Tables Vol C Tables 4.2.6.8 and 6.1.1.4'
O O 0.0106 0.0060 'International Tables Vol C Tables 4.2.6.8 and 6.1.1.4'
S S 0.1246 0.1234 'International Tables Vol C Tables 4.2.6.8 and 6.1.1.4'

loop_
_geom_angle_atom_site_label_1
_geom_angle_atom_site_label_2
_geom_angle_atom_site_label_3
_geom_angle
C9 S2 C10 104.13(12)
C2 O1 C1 119.7(2)
C8 N1 N2 120.43(17)
C8 N1 H1D 119.8
N2 N1 H1D 119.8
C9 N2 N1 119.61(17)
C9 N2 H2A 120.2
N1 N2 H2A 120.2
O1 C1 H1A 109.5
O1 C1 H1B 109.5
H1A C1 H1B 109.5
O1 C1 H1C 109.5
H1A C1 H1C 109.5
H1B C1 H1C 109.5
O1 C2 C3 123.0(2)
O1 C2 C7 117.93(19)
C3 C2 C7 119.0(2)
C4 C3 C2 120.6(2)
C4 C3 H3A 119.7
C2 C3 H3A 119.7
C3 C4 C5 121.2(2)
C3 C4 H4A 119.4
C5 C4 H4A 119.4
C6 C5 C4 118.8(3)
C6 C5 H5A 120.6
C4 C5 H5A 120.6
C5 C6 C7 121.2(2)
C5 C6 H6A 119.4
C7 C6 H6A 119.4
C6 C7 C2 119.1(2)
C6 C7 C8 115.81(19)
C2 C7 C8 125.06(19)
O2 C8 N1 120.48(19)
O2 C8 C7 122.33(19)
N1 C8 C7 117.18(17)
N2 C9 S1 123.36(17)
N2 C9 S2 110.94(15)
S1 C9 S2 125.69(13)
C11 C10 S2 104.53(17)
C11 C10 H10A 111.0
S2 C10 H10A 110.9
C11 C10 H10B 110.9
S2 C10 H10B 110.7
H10A C10 H10B 108.8
C16 C11 C12 118.4(3)
C16 C11 C10 120.3(3)
C12 C11 C10 121.3(3)
C11 C12 C13 119.6(3)
C11 C12 H12A 120.2
C13 C12 H12A 120.2
C14 C13 C12 119.4(4)
C14 C13 H13A 120.3
C12 C13 H13A 120.3
C15 C14 C13 120.5(3)
C15 C14 H14A 119.7
C13 C14 H14A 119.7
C16 C15 C14 119.9(4)
C16 C15 H15A 120.0
C14 C15 H15A 120.0
C15 C16 C11 122.0(3)
C15 C16 H16A 119.0
C11 C16 H16A 119.0

loop_
_geom_bond_atom_site_label_1
_geom_bond_atom_site_label_2
_geom_bond_distance
S1 C9 1.656(2)
S2 C9 1.740(2)
S2 C10 1.807(3)
O1 C2 1.361(3)
O1 C1 1.422(3)
O2 C8 1.222(3)
N1 C8 1.340(3)
N1 N2 1.372(3)
N1 H1D 0.8600
N2 C9 1.323(3)
N2 H2A 0.8600
C1 H1A 0.9600
C1 H1B 0.9600
C1 H1C 0.9600
C2 C3 1.383(3)
C2 C7 1.401(3)
C3 C4 1.361(4)
C3 H3A 0.9300
C4 C5 1.376(4)
C4 H4A 0.9300
C5 C6 1.375(4)
C5 H5A 0.9300
C6 C7 1.383(3)
C6 H6A 0.9300
C7 C8 1.485(3)
C10 C11 1.500(4)
C10 H10A 0.9700
C10 H10B 0.9700
C11 C16 1.367(4)
C11 C12 1.370(4)
C12 C13 1.388(5)
C12 H12A 0.9300
C13 C14 1.367(6)
C13 H13A 0.9300
C14 C15 1.343(6)
C14 H14A 0.9300
C15 C16 1.342(5)
C15 H15A 0.9300
C16 H16A 0.9300

loop_
_geom_hbond_atom_site_label_D
_geom_hbond_atom_site_label_H
_geom_hbond_atom_site_label_A
_geom_hbond_site_symmetry_A
_geom_hbond_distance_DH
_geom_hbond_distance_HA
_geom_hbond_distance_DA
_geom_hbond_angle_DHA
N1 H1D O1 . 0.86 1.88 2.574(3) 136.4
N2 H2A O2 2_557 0.86 1.94 2.786(3) 166.7

loop_
_geom_torsion_atom_site_label_1
_geom_torsion_atom_site_label_2
_geom_torsion_atom_site_label_3
_geom_torsion_atom_site_label_4
_geom_torsion
C8 N1 N2 C9 -173.7(2)
C1 O1 C2 C3 1.6(4)
C1 O1 C2 C7 -178.4(3)
O1 C2 C3 C4 -179.8(3)
C7 C2 C3 C4 0.2(4)
C2 C3 C4 C5 -0.4(5)
C3 C4 C5 C6 0.0(5)
C4 C5 C6 C7 0.5(5)
C5 C6 C7 C2 -0.7(4)
C5 C6 C7 C8 -179.6(3)
O1 C2 C7 C6 -179.6(2)
C3 C2 C7 C6 0.3(4)
O1 C2 C7 C8 -0.9(4)
C3 C2 C7 C8 179.1(2)
N2 N1 C8 O2 5.8(4)
N2 N1 C8 C7 -173.3(2)
C6 C7 C8 O2 -7.0(4)
C2 C7 C8 O2 174.2(3)
C6 C7 C8 N1 172.1(2)
C2 C7 C8 N1 -6.6(4)
N1 N2 C9 S1 4.9(3)
N1 N2 C9 S2 -174.10(18)
C10 S2 C9 N2 170.75(19)
C10 S2 C9 S1 -8.2(2)
C9 S2 C10 C11 -173.74(19)
S2 C10 C11 C16 -89.0(3)
S2 C10 C11 C12 89.1(3)
C16 C11 C12 C13 2.1(4)
C10 C11 C12 C13 -176.0(3)
C11 C12 C13 C14 -1.4(5)
C12 C13 C14 C15 0.1(5)
C13 C14 C15 C16 0.4(6)
C14 C15 C16 C11 0.4(6)
C12 C11 C16 C15 -1.6(5)
C10 C11 C16 C15 176.5(3)

loop_
_cod_related_entry_id
_cod_related_entry_database
_cod_related_entry_code
1 ChemSpider 21120499
